data_1549655
loop_
_publ_author_name
'Cook, Sarah A.'
'Bogart, Justin A.'
'Levi, Noam'
'Weitz, Andrew C.'
'Moore, Curtis'
'Rheingold, Arnold L.'
'Ziller, Joseph W.'
'Hendrich, Michael P.'
'Borovik, A. S.'

_publ_section_title
;
 Mononuclear complexes of a tridentate redox-active ligand with
 sulfonamido groups: structure, properties, and reactivity.
;
_journal_issue 31
_journal_name_full 'Chemical science'
_journal_page_first 6540
_journal_page_last 6547
_journal_paper_doi 10.1039/c7sc05445a
_journal_volume 9
_journal_year 2018
_chemical_formula_moiety 'C52 H62 Fe N5 O4 S2'
_chemical_formula_sum 'C52 H62 Fe N5 O4 S2'
_chemical_formula_weight 941.03
_space_group_crystal_system triclinic
_space_group_IT_number 2
_space_group_name_Hall '-P 1'
_space_group_name_H-M_alt 'P -1'
_symmetry_space_group_name_Hall '-P 1'
_symmetry_space_group_name_H-M 'P -1'
_atom_sites_solution_hydrogens geom
_atom_sites_solution_primary dual
_atom_sites_solution_secondary difmap
_audit_creation_date 2017-09-29
_audit_creation_method
;
Olex2 1.2-beta
(compiled 2017.08.10 svn.r3458 for OlexSys, GUI svn.r5381)
;
_audit_update_record
;
2017-12-21 deposited with the CCDC.
2018-07-02 downloaded from the CCDC.
;
_cell_angle_alpha 84.402(6)
_cell_angle_beta 81.108(7)
_cell_angle_gamma 76.300(7)
_cell_formula_units_Z 2
_cell_length_a 10.175(2)
_cell_length_b 16.218(3)
_cell_length_c 16.588(3)
_cell_measurement_reflns_used 7415
_cell_measurement_temperature 100.0
_cell_measurement_theta_max 24.872
_cell_measurement_theta_min 2.188
_cell_volume 2622.2(9)
_computing_cell_refinement 'SAINT V8.38A (Bruker, 2017)'
_computing_data_collection 'APEX3 v2016.1-0 (Bruker, 2016)'
_computing_data_reduction 'SAINT V8.38A (Bruker, 2017)'
_computing_molecular_graphics 'Olex2 (Dolomanov et al., 2009)'
_computing_publication_material 'Olex2 (Dolomanov et al., 2009)'
_computing_structure_refinement 'ShelXL (Sheldrick, 2015)'
_computing_structure_solution 'ShelXT (Sheldrick, 2015)'
_diffrn_ambient_temperature 100.0
_diffrn_detector 'Bruker APEX-II CCD'
_diffrn_detector_area_resol_mean 8.258
_diffrn_detector_type 'CCD Area Detector'
_diffrn_measured_fraction_theta_full 1.000
_diffrn_measured_fraction_theta_max 0.985
_diffrn_measurement_device 'Kappa Four-Circle Diffractometer'
_diffrn_measurement_device_type 'Bruker APEX II Ultra'
_diffrn_measurement_method '\w and \f scans'
_diffrn_radiation_monochromator 'Double Bounce Multilayer Mirrors'
_diffrn_radiation_probe x-ray
_diffrn_radiation_type MoK\a
_diffrn_radiation_wavelength 0.71073
_diffrn_reflns_av_R_equivalents 0.0702
_diffrn_reflns_av_unetI/netI 0.0773
_diffrn_reflns_Laue_measured_fraction_full 1.000
_diffrn_reflns_Laue_measured_fraction_max 0.985
_diffrn_reflns_limit_h_max 12
_diffrn_reflns_limit_h_min -12
_diffrn_reflns_limit_k_max 19
_diffrn_reflns_limit_k_min -19
_diffrn_reflns_limit_l_max 20
_diffrn_reflns_limit_l_min -20
_diffrn_reflns_number 42428
_diffrn_reflns_point_group_measured_fraction_full 1.000
_diffrn_reflns_point_group_measured_fraction_max 0.985
_diffrn_reflns_theta_full 25.000
_diffrn_reflns_theta_max 25.641
_diffrn_reflns_theta_min 1.245
_diffrn_source 'Micro Focus Rotating Anode'
_diffrn_source_type 'Bruker TXS'
_diffrn_standards_number 0
_exptl_absorpt_coefficient_mu 0.413
_exptl_absorpt_correction_T_max 0.0265
_exptl_absorpt_correction_T_min 0.0099
_exptl_absorpt_correction_type multi-scan
_exptl_absorpt_process_details
'SADABS-2016/2 (Bruker,2016/2) was used for absorption correction. wR2(int) was 0.1432 before and 0.0719 after correction. The Ratio of minimum to maximum transmission is 0.3736. The \l/2 correction factor is Not present.'
_exptl_crystal_colour 'Bluish Purple'
_exptl_crystal_colour_modifier bluish
_exptl_crystal_colour_primary Purple
_exptl_crystal_density_diffrn 1.192
_exptl_crystal_description Blade
_exptl_crystal_F_000 998
_exptl_crystal_size_max 0.2
_exptl_crystal_size_mid 0.08
_exptl_crystal_size_min 0.04
_refine_diff_density_max 1.396
_refine_diff_density_min -0.613
_refine_diff_density_rms 0.099
_refine_ls_extinction_method none
_refine_ls_goodness_of_fit_ref 1.041
_refine_ls_hydrogen_treatment constr
_refine_ls_matrix_type full
_refine_ls_number_parameters 615
_refine_ls_number_reflns 9674
_refine_ls_number_restraints 36
_refine_ls_restrained_S_all 1.040
_refine_ls_R_factor_all 0.1327
_refine_ls_R_factor_gt 0.0961
_refine_ls_shift/su_max 0.000
_refine_ls_shift/su_mean 0.000
_refine_ls_structure_factor_coef Fsqd
_refine_ls_weighting_details 'w=1/[\s^2^(Fo^2^)+(0.0984P)^2^+14.3469P] where P=(Fo^2^+2Fc^2^)/3'
_refine_ls_weighting_scheme calc
_refine_ls_wR_factor_gt 0.2401
_refine_ls_wR_factor_ref 0.2653
_reflns_Friedel_coverage 0.000
_reflns_number_gt 6796
_reflns_number_total 9674
_reflns_threshold_expression 'I > 2\s(I)'
_cod_data_source_file c7sc05445a2.cif
_cod_data_source_block Boro124
_cod_depositor_comments
;
The following automatic conversions were performed:

'_diffrn_radiation_probe' value 'X-ray' changed to 'x-ray' according
to
/home/data/users/saulius/crontab/automatic-downloads/rss-feeds/RSC/lib/dictionaries/cif_core.dic
dictionary named 'cif_core.dic' version 2.4.2 from 2011-04-26.

'_exptl_crystal_colour_modifier' value 'Bluish' changed to 'bluish'
according to
/home/data/users/saulius/crontab/automatic-downloads/rss-feeds/RSC/lib/dictionaries/cif_core.dic
dictionary named 'cif_core.dic' version 2.4.2 from 2011-04-26.

Automatic conversion script
Id: cif_fix_values 4973 2017-02-22 13:04:09Z antanas 

 Adding full bibliography for 1549655--1549660.cif.
;
_cod_original_cell_volume 2622.3(10)
_cod_database_code 1549655
_shelx_shelxl_version_number 2017/1
_shelx_space_group_comment
;
The symmetry employed for this shelxl refinement is uniquely defined
by the following loop, which should always be used as a source of
symmetry information in preference to the above space-group names.
They are only intended as comments.
;
_shelx_estimated_absorpt_t_max 0.984
_shelx_estimated_absorpt_t_min 0.922
_olex2_refinement_description
;
1. Twinned data refinement
 Scales: 0.9575(17)
 0.0134(9) 0.0168(10) 0.0123(11)
2. Fixed Uiso
 At 1.2 times of:
  All C(H) groups
 At 1.5 times of:
  All C(H,H,H) groups
3. Uiso/Uaniso restraints and constraints
Uanis(C47B) = Uanis(C47)
4. Rigid body (RIGU) restrains
 C41, C47, C47B, C48, C48B, C49, C49B
 with sigma for 1-2 distances of 0.002 and sigma for 1-3 distances of 0.002
5. Others
 Sof(C47B)=Sof(H47B)=Sof(C48B)=Sof(H48D)=Sof(H48E)=Sof(H48F)=Sof(C49B)=
 Sof(H49D)=Sof(H49E)=Sof(H49F)=1-FVAR(1)
 Sof(C47)=Sof(H47)=Sof(C48)=Sof(H48A)=Sof(H48B)=Sof(H48C)=Sof(C49)=Sof(H49A)=
 Sof(H49B)=Sof(H49C)=FVAR(1)
6.a Ternary CH refined with riding coordinates:
 C29(H29), C32(H32), C35(H35), C44(H44), C47(H47), C47B(H47B), C50(H50)
6.b Me refined with riding coordinates:
 C49B(H49D,H49E,H49F)
6.c Aromatic/amide H refined with riding coordinates:
 C2(H2), C3(H3), C4(H4), C5(H5), C8(H8), C9(H9), C10(H10), C11(H11), C13(H13),
 C14(H14), C15(H15), C16(H16), C19(H19), C20(H20), C21(H21), C22(H22), C25(H25),
  C27(H27), C40(H40), C42(H42)
6.d Idealised Me refined as rotating group:
 C30(H30A,H30B,H30C), C31(H31A,H31B,H31C), C33(H33A,H33B,H33C), C34(H34A,H34B,
 H34C), C36(H36A,H36B,H36C), C37(H37A,H37B,H37C), C45(H45A,H45B,H45C), C46(H46A,
 H46B,H46C), C48(H48A,H48B,H48C), C48B(H48D,H48E,H48F), C49(H49A,H49B,H49C),
 C51(H51A,H51B,H51C), C52(H52A,H52B,H52C)
;
_olex2_submission_special_instructions 'No special instructions were received'

loop_
_space_group_symop_operation_xyz
'x, y, z'
'-x, -y, -z'

loop_
_atom_site_label
_atom_site_type_symbol
_atom_site_fract_x
_atom_site_fract_y
_atom_site_fract_z
_atom_site_U_iso_or_equiv
_atom_site_adp_type
_atom_site_occupancy
_atom_site_site_symmetry_order
_atom_site_calc_flag
_atom_site_refinement_flags_posn
_atom_site_refinement_flags_adp
_atom_site_refinement_flags_occupancy
_atom_site_disorder_assembly
_atom_site_disorder_group
Fe1 Fe 0.34637(9) 0.58081(6) 0.29386(5) 0.0335(3) Uani 1 1 d . . . . .
S1 S 0.32254(18) 0.37825(12) 0.31571(10) 0.0393(4) Uani 1 1 d . . . . .
S2 S 0.08596(17) 0.73322(12) 0.27075(11) 0.0395(4) Uani 1 1 d . . . . .
O1 O 0.1925(5) 0.4216(3) 0.3535(3) 0.0448(12) Uani 1 1 d . . . . .
O2 O 0.3962(6) 0.3119(3) 0.3672(3) 0.0487(13) Uani 1 1 d . . . . .
O3 O -0.0053(5) 0.7208(3) 0.2176(3) 0.0454(12) Uani 1 1 d . . . . .
O4 O 0.0643(5) 0.6997(3) 0.3529(3) 0.0442(12) Uani 1 1 d . . . . .
N1 N 0.4404(5) 0.5720(3) 0.1794(3) 0.0299(11) Uani 1 1 d . . . . .
N2 N 0.4052(6) 0.4506(4) 0.2854(3) 0.0374(13) Uani 1 1 d . . . . .
N3 N 0.2400(5) 0.6887(4) 0.2358(3) 0.0379(13) Uani 1 1 d . . . . .
N4 N 0.2917(5) 0.5803(4) 0.4248(3) 0.0345(12) Uani 1 1 d . . . . .
N5 N 0.5138(5) 0.6136(4) 0.3359(3) 0.0345(12) Uani 1 1 d . . . . .
C1 C 0.4011(6) 0.6367(4) 0.1218(4) 0.0348(15) Uani 1 1 d . . . . .
C2 C 0.4508(7) 0.6406(5) 0.0387(4) 0.0408(16) Uani 1 1 d . . . . .
H2 H 0.522626 0.596014 0.017348 0.049 Uiso 1 1 calc R . . . .
C3 C 0.3980(7) 0.7075(5) -0.0128(4) 0.0467(18) Uani 1 1 d . . . . .
H3 H 0.433432 0.709530 -0.069205 0.056 Uiso 1 1 calc R . . . .
C4 C 0.2909(8) 0.7729(5) 0.0188(5) 0.0497(19) Uani 1 1 d . . . . .
H4 H 0.254561 0.820047 -0.016044 0.060 Uiso 1 1 calc R . . . .
C5 C 0.2395(7) 0.7688(5) 0.0993(5) 0.0453(17) Uani 1 1 d . . . . .
H5 H 0.166107 0.812966 0.119730 0.054 Uiso 1 1 calc R . . . .
C6 C 0.2917(7) 0.7011(5) 0.1528(4) 0.0383(16) Uani 1 1 d . . . . .
C7 C 0.5454(6) 0.4991(4) 0.1688(4) 0.0336(14) Uani 1 1 d . . . . .
C8 C 0.6636(7) 0.4880(5) 0.1132(4) 0.0379(15) Uani 1 1 d . . . . .
H8 H 0.677989 0.532975 0.074131 0.046 Uiso 1 1 calc R . . . .
C9 C 0.7611(7) 0.4122(5) 0.1139(4) 0.0456(18) Uani 1 1 d . . . . .
H9 H 0.840594 0.404802 0.074400 0.055 Uiso 1 1 calc R . . . .
C10 C 0.7427(7) 0.3467(5) 0.1725(4) 0.0460(18) Uani 1 1 d . . . . .
H10 H 0.810014 0.294997 0.173289 0.055 Uiso 1 1 calc R . . . .
C11 C 0.6258(7) 0.3572(5) 0.2297(4) 0.0418(16) Uani 1 1 d . . . . .
H11 H 0.614042 0.312628 0.269856 0.050 Uiso 1 1 calc R . . . .
C12 C 0.5277(6) 0.4310(5) 0.2285(4) 0.0361(15) Uani 1 1 d . . . . .
C13 C 0.1751(7) 0.5652(5) 0.4667(4) 0.0405(16) Uani 1 1 d . . . . .
H13 H 0.110336 0.552563 0.437068 0.049 Uiso 1 1 calc R . . . .
C14 C 0.1443(7) 0.5671(5) 0.5499(4) 0.0449(17) Uani 1 1 d . . . . .
H14 H 0.059115 0.557850 0.576908 0.054 Uiso 1 1 calc R . . . .
C15 C 0.2395(8) 0.5828(5) 0.5936(4) 0.0467(18) Uani 1 1 d . . . . .
H15 H 0.221999 0.583412 0.651544 0.056 Uiso 1 1 calc R . . . .
C16 C 0.3617(7) 0.5978(5) 0.5515(4) 0.0407(16) Uani 1 1 d . . . . .
H16 H 0.428523 0.608875 0.580485 0.049 Uiso 1 1 calc R . . . .
C17 C 0.3853(6) 0.5963(5) 0.4674(4) 0.0372(15) Uani 1 1 d . . . . .
C18 C 0.5088(7) 0.6167(4) 0.4171(4) 0.0365(15) Uani 1 1 d . . . . .
C19 C 0.6118(7) 0.6384(5) 0.4509(4) 0.0448(18) Uani 1 1 d . . . . .
H19 H 0.606606 0.639798 0.508488 0.054 Uiso 1 1 calc R . . . .
C20 C 0.7219(7) 0.6578(5) 0.3993(4) 0.0456(18) Uani 1 1 d . . . . .
H20 H 0.793707 0.672390 0.421232 0.055 Uiso 1 1 calc R . . . .
C21 C 0.7273(7) 0.6561(4) 0.3163(4) 0.0382(15) Uani 1 1 d . . . . .
H21 H 0.801961 0.669791 0.279874 0.046 Uiso 1 1 calc R . . . .
C22 C 0.6218(7) 0.6341(5) 0.2873(4) 0.0388(16) Uani 1 1 d . . . . .
H22 H 0.625115 0.633175 0.229870 0.047 Uiso 1 1 calc R . . . .
C23 C 0.2991(7) 0.3324(5) 0.2263(4) 0.0358(15) Uani 1 1 d . . . . .
C24 C 0.3588(7) 0.2478(5) 0.2069(4) 0.0435(17) Uani 1 1 d . . . . .
C25 C 0.3253(7) 0.2198(5) 0.1376(4) 0.0446(17) Uani 1 1 d . . . . .
H25 H 0.364879 0.162515 0.125305 0.054 Uiso 1 1 calc R . . . .
C26 C 0.2423(7) 0.2666(5) 0.0867(4) 0.0390(16) Uani 1 1 d . . . . .
C27 C 0.1849(7) 0.3525(5) 0.1058(4) 0.0394(16) Uani 1 1 d . . . . .
H27 H 0.124663 0.387279 0.071350 0.047 Uiso 1 1 calc R . . . .
C28 C 0.2127(6) 0.3881(4) 0.1724(4) 0.0346(15) Uani 1 1 d . . . . .
C29 C 0.4595(9) 0.1805(5) 0.2556(5) 0.054(2) Uani 1 1 d . . . . .
H29 H 0.489923 0.210518 0.296746 0.065 Uiso 1 1 calc R . . . .
C30 C 0.5838(10) 0.1368(6) 0.2018(6) 0.068(3) Uani 1 1 d . . . . .
H30A H 0.555870 0.110350 0.158527 0.101 Uiso 1 1 calc GR . . . .
H30B H 0.640551 0.092965 0.234492 0.101 Uiso 1 1 calc GR . . . .
H30C H 0.636280 0.178550 0.177109 0.101 Uiso 1 1 calc GR . . . .
C31 C 0.3838(11) 0.1155(7) 0.3017(7) 0.081(3) Uani 1 1 d . . . . .
H31A H 0.303515 0.144965 0.336999 0.121 Uiso 1 1 calc GR . . . .
H31B H 0.444590 0.075379 0.335171 0.121 Uiso 1 1 calc GR . . . .
H31C H 0.354611 0.084485 0.262376 0.121 Uiso 1 1 calc GR . . . .
C32 C 0.2054(8) 0.2332(6) 0.0134(5) 0.0495(19) Uani 1 1 d . . . . .
H32 H 0.258836 0.173248 0.008563 0.059 Uiso 1 1 calc R . . . .
C33 C 0.0532(8) 0.2320(7) 0.0246(6) 0.066(3) Uani 1 1 d . . . . .
H33A H 0.030208 0.199866 0.075841 0.099 Uiso 1 1 calc GR . . . .
H33B H 0.034039 0.205049 -0.021305 0.099 Uiso 1 1 calc GR . . . .
H33C H -0.001680 0.290471 0.026295 0.099 Uiso 1 1 calc GR . . . .
C34 C 0.2415(11) 0.2833(6) -0.0658(5) 0.067(3) Uani 1 1 d . . . . .
H34A H 0.177996 0.339103 -0.067251 0.101 Uiso 1 1 calc GR . . . .
H34B H 0.234766 0.252271 -0.112269 0.101 Uiso 1 1 calc GR . . . .
H34C H 0.334919 0.290852 -0.068998 0.101 Uiso 1 1 calc GR . . . .
C35 C 0.1443(6) 0.4796(5) 0.1845(4) 0.0375(15) Uani 1 1 d . . . . .
H35 H 0.194507 0.502306 0.221419 0.045 Uiso 1 1 calc R . . . .
C36 C 0.1422(8) 0.5346(4) 0.1053(4) 0.0432(18) Uani 1 1 d . . . . .
H36A H 0.235177 0.527374 0.076121 0.065 Uiso 1 1 calc GR . . . .
H36B H 0.106192 0.594331 0.117311 0.065 Uiso 1 1 calc GR . . . .
H36C H 0.083835 0.517531 0.071235 0.065 Uiso 1 1 calc GR . . . .
C37 C -0.0046(7) 0.4883(6) 0.2246(5) 0.057(2) Uani 1 1 d . . . . .
H37A H -0.056792 0.470297 0.187271 0.086 Uiso 1 1 calc GR . . . .
H37B H -0.044738 0.547691 0.236493 0.086 Uiso 1 1 calc GR . . . .
H37C H -0.007219 0.452294 0.275587 0.086 Uiso 1 1 calc GR . . . .
C38 C 0.0709(7) 0.8448(5) 0.2758(5) 0.0478(18) Uani 1 1 d . . . . .
C39 C 0.1492(8) 0.8716(5) 0.3259(5) 0.054(2) Uani 1 1 d . . . . .
C40 C 0.1230(10) 0.9583(6) 0.3414(6) 0.067(2) Uani 1 1 d . . . . .
H40 H 0.177343 0.975928 0.375144 0.081 Uiso 1 1 calc R . . . .
C41 C 0.0202(10) 1.0189(6) 0.3090(7) 0.074(3) Uani 1 1 d . U . . .
C42 C -0.0509(9) 0.9923(6) 0.2537(7) 0.071(3) Uani 1 1 d . . . . .
H42 H -0.115043 1.033615 0.226448 0.085 Uiso 1 1 calc R . . . .
C43 C -0.0296(8) 0.9068(5) 0.2378(6) 0.057(2) Uani 1 1 d . . . . .
C44 C 0.2692(10) 0.8152(6) 0.3644(5) 0.064(2) Uani 1 1 d . . . . .
H44 H 0.270934 0.754967 0.354839 0.076 Uiso 1 1 calc R . . . .
C45 C 0.4030(9) 0.8357(7) 0.3179(7) 0.077(3) Uani 1 1 d . . . . .
H45A H 0.409986 0.825551 0.259940 0.115 Uiso 1 1 calc GR . . . .
H45B H 0.481380 0.799103 0.340989 0.115 Uiso 1 1 calc GR . . . .
H45C H 0.402423 0.895428 0.323302 0.115 Uiso 1 1 calc GR . . . .
C46 C 0.2527(14) 0.8218(7) 0.4552(6) 0.093(4) Uani 1 1 d . . . . .
H46A H 0.245259 0.880862 0.467035 0.139 Uiso 1 1 calc GR . . . .
H46B H 0.332123 0.785233 0.477252 0.139 Uiso 1 1 calc GR . . . .
H46C H 0.169810 0.803520 0.480695 0.139 Uiso 1 1 calc GR . . . .
C47 C -0.015(2) 1.1135(12) 0.3184(11) 0.067(4) Uani 0.676(17) 1 d . U P A 1
H47 H 0.032867 1.123601 0.363824 0.081 Uiso 0.676(17) 1 calc R . P A 1
C47B C -0.021(5) 1.110(3) 0.353(2) 0.067(4) Uani 0.324(17) 1 d . U P A 2
H47B H -0.122376 1.123846 0.370094 0.081 Uiso 0.324(17) 1 calc R . P A 2
C48 C 0.026(2) 1.1692(14) 0.2452(16) 0.110(7) Uani 0.676(17) 1 d . U P A 1
H48A H 0.123332 1.148903 0.225492 0.165 Uiso 0.676(17) 1 calc GR . P A 1
H48B H 0.009448 1.227935 0.260753 0.165 Uiso 0.676(17) 1 calc GR . P A 1
H48C H -0.027937 1.166991 0.201763 0.165 Uiso 0.676(17) 1 calc GR . P A 1
C48B C 0.009(5) 1.162(3) 0.291(2) 0.084(9) Uani 0.324(17) 1 d . U P A 2
H48D H 0.105949 1.144908 0.269713 0.126 Uiso 0.324(17) 1 calc GR . P A 2
H48E H -0.011325 1.220054 0.309071 0.126 Uiso 0.324(17) 1 calc GR . P A 2
H48F H -0.046022 1.160494 0.247637 0.126 Uiso 0.324(17) 1 calc GR . P A 2
C49 C -0.1696(18) 1.1506(11) 0.3425(10) 0.088(5) Uani 0.676(17) 1 d . U P A 1
H49A H -0.217268 1.152877 0.295052 0.131 Uiso 0.676(17) 1 calc GR . P A 1
H49B H -0.183487 1.208059 0.360810 0.131 Uiso 0.676(17) 1 calc GR . P A 1
H49C H -0.205858 1.114206 0.386884 0.131 Uiso 0.676(17) 1 calc GR . P A 1
C49B C 0.047(4) 1.121(2) 0.423(2) 0.082(9) Uani 0.324(17) 1 d . U P A 2
H49D H 0.024632 1.082261 0.469437 0.123 Uiso 0.324(17) 1 calc R . P A 2
H49E H 0.145873 1.109133 0.406816 0.123 Uiso 0.324(17) 1 calc R . P A 2
H49F H 0.014711 1.180003 0.439064 0.123 Uiso 0.324(17) 1 calc R . P A 2
C50 C -0.1175(9) 0.8894(6) 0.1769(6) 0.064(2) Uani 1 1 d . . . . .
H50 H -0.074041 0.832806 0.154448 0.076 Uiso 1 1 calc R . . . .
C51 C -0.1299(11) 0.9581(7) 0.1047(7) 0.080(3) Uani 1 1 d . . . . .
H51A H -0.172209 1.013944 0.125832 0.120 Uiso 1 1 calc GR . . . .
H51B H -0.186392 0.944724 0.067176 0.120 Uiso 1 1 calc GR . . . .
H51C H -0.038757 0.958879 0.075417 0.120 Uiso 1 1 calc GR . . . .
C52 C -0.2588(9) 0.8853(6) 0.2235(7) 0.077(3) Uani 1 1 d . . . . .
H52A H -0.249252 0.838162 0.265502 0.115 Uiso 1 1 calc GR . . . .
H52B H -0.317685 0.876240 0.185246 0.115 Uiso 1 1 calc GR . . . .
H52C H -0.299736 0.938851 0.249535 0.115 Uiso 1 1 calc GR . . . .

loop_
_atom_site_aniso_label
_atom_site_aniso_U_11
_atom_site_aniso_U_22
_atom_site_aniso_U_33
_atom_site_aniso_U_23
_atom_site_aniso_U_13
_atom_site_aniso_U_12
Fe1 0.0285(5) 0.0504(6) 0.0233(5) -0.0062(4) -0.0027(4) -0.0113(4)
S1 0.0431(10) 0.0542(11) 0.0247(8) -0.0043(7) -0.0049(7) -0.0179(8)
S2 0.0287(8) 0.0481(10) 0.0415(9) -0.0077(8) 0.0002(7) -0.0092(7)
O1 0.050(3) 0.059(3) 0.032(2) -0.009(2) -0.001(2) -0.025(2)
O2 0.066(3) 0.056(3) 0.028(2) 0.000(2) -0.020(2) -0.014(3)
O3 0.026(2) 0.050(3) 0.059(3) -0.005(2) -0.002(2) -0.008(2)
O4 0.032(2) 0.055(3) 0.042(3) -0.011(2) 0.002(2) -0.003(2)
N1 0.022(2) 0.048(3) 0.021(2) -0.006(2) -0.002(2) -0.009(2)
N2 0.036(3) 0.052(4) 0.026(3) -0.002(2) -0.005(2) -0.015(3)
N3 0.023(3) 0.058(4) 0.031(3) -0.007(3) -0.001(2) -0.006(2)
N4 0.028(3) 0.050(3) 0.027(3) -0.007(2) -0.005(2) -0.010(2)
N5 0.028(3) 0.045(3) 0.031(3) -0.006(2) -0.005(2) -0.008(2)
C1 0.024(3) 0.052(4) 0.033(3) -0.007(3) -0.008(3) -0.013(3)
C2 0.035(4) 0.057(5) 0.031(3) -0.006(3) -0.004(3) -0.012(3)
C3 0.033(4) 0.077(5) 0.032(4) 0.003(4) -0.006(3) -0.018(4)
C4 0.039(4) 0.067(5) 0.045(4) 0.010(4) -0.015(3) -0.016(4)
C5 0.035(4) 0.055(5) 0.046(4) -0.004(3) -0.010(3) -0.006(3)
C6 0.032(3) 0.055(4) 0.033(3) -0.010(3) -0.008(3) -0.014(3)
C7 0.028(3) 0.047(4) 0.028(3) -0.009(3) -0.008(3) -0.006(3)
C8 0.032(3) 0.056(4) 0.029(3) -0.007(3) -0.002(3) -0.016(3)
C9 0.030(4) 0.068(5) 0.042(4) -0.014(4) 0.000(3) -0.015(4)
C10 0.034(4) 0.059(5) 0.044(4) -0.016(4) -0.006(3) -0.003(3)
C11 0.036(4) 0.051(4) 0.039(4) -0.002(3) -0.017(3) -0.004(3)
C12 0.028(3) 0.055(4) 0.029(3) -0.010(3) -0.004(3) -0.013(3)
C13 0.038(4) 0.054(4) 0.035(4) -0.006(3) -0.012(3) -0.016(3)
C14 0.038(4) 0.062(5) 0.036(4) -0.010(3) 0.006(3) -0.018(3)
C15 0.046(4) 0.066(5) 0.029(3) -0.010(3) -0.004(3) -0.014(4)
C16 0.039(4) 0.060(5) 0.028(3) -0.008(3) -0.006(3) -0.017(3)
C17 0.029(3) 0.049(4) 0.035(4) -0.007(3) -0.008(3) -0.007(3)
C18 0.033(3) 0.049(4) 0.030(3) -0.009(3) -0.002(3) -0.012(3)
C19 0.036(4) 0.069(5) 0.035(4) -0.015(3) -0.001(3) -0.020(4)
C20 0.034(4) 0.063(5) 0.045(4) -0.017(4) -0.005(3) -0.016(3)
C21 0.033(3) 0.041(4) 0.039(4) -0.009(3) -0.002(3) -0.004(3)
C22 0.030(3) 0.058(4) 0.028(3) -0.007(3) 0.004(3) -0.013(3)
C23 0.033(3) 0.052(4) 0.024(3) -0.005(3) -0.005(3) -0.009(3)
C24 0.039(4) 0.052(4) 0.040(4) -0.003(3) -0.008(3) -0.010(3)
C25 0.032(4) 0.061(5) 0.042(4) -0.011(3) -0.008(3) -0.009(3)
C26 0.037(4) 0.050(4) 0.034(3) -0.010(3) -0.007(3) -0.013(3)
C27 0.028(3) 0.055(4) 0.036(4) -0.001(3) -0.008(3) -0.008(3)
C28 0.025(3) 0.052(4) 0.027(3) -0.006(3) 0.002(3) -0.013(3)
C29 0.065(5) 0.051(5) 0.049(4) 0.000(4) -0.029(4) -0.007(4)
C30 0.069(6) 0.059(5) 0.068(6) -0.009(4) -0.022(5) 0.009(5)
C31 0.084(7) 0.087(7) 0.078(7) 0.028(6) -0.029(6) -0.032(6)
C32 0.040(4) 0.070(5) 0.045(4) -0.018(4) -0.011(3) -0.015(4)
C33 0.038(4) 0.097(7) 0.068(6) -0.031(5) -0.018(4) -0.007(4)
C34 0.102(7) 0.078(6) 0.035(4) -0.011(4) -0.018(4) -0.036(6)
C35 0.024(3) 0.052(4) 0.036(4) -0.005(3) -0.003(3) -0.008(3)
C36 0.064(5) 0.031(4) 0.032(3) -0.009(3) -0.028(3) 0.010(3)
C37 0.033(4) 0.076(6) 0.062(5) -0.024(4) 0.006(4) -0.012(4)
C38 0.034(4) 0.056(5) 0.051(4) -0.012(4) 0.004(3) -0.010(3)
C39 0.045(4) 0.054(5) 0.061(5) -0.015(4) 0.000(4) -0.007(4)
C40 0.075(6) 0.051(5) 0.080(6) -0.015(5) -0.013(5) -0.016(5)
C41 0.068(6) 0.054(4) 0.106(8) -0.017(5) -0.009(6) -0.020(4)
C42 0.054(5) 0.056(6) 0.097(8) -0.008(5) -0.002(5) -0.005(4)
C43 0.044(4) 0.048(5) 0.075(6) -0.012(4) -0.001(4) -0.007(4)
C44 0.076(6) 0.060(5) 0.056(5) -0.018(4) -0.015(5) -0.010(5)
C45 0.053(5) 0.085(7) 0.098(8) -0.018(6) -0.003(5) -0.028(5)
C46 0.127(10) 0.083(7) 0.061(6) -0.020(5) -0.030(6) 0.008(7)
C47 0.094(6) 0.050(5) 0.067(9) -0.005(6) -0.036(8) -0.019(4)
C47B 0.094(6) 0.050(5) 0.067(9) -0.005(6) -0.036(8) -0.019(4)
C48 0.120(14) 0.083(10) 0.126(16) 0.033(12) -0.022(11) -0.032(11)
C48B 0.13(3) 0.058(9) 0.073(13) 0.004(11) -0.036(12) -0.023(15)
C49 0.107(8) 0.084(10) 0.068(9) -0.032(8) -0.018(7) 0.000(7)
C49B 0.09(2) 0.09(2) 0.072(12) -0.013(12) -0.043(15) -0.004(16)
C50 0.047(5) 0.052(5) 0.094(7) -0.006(5) -0.027(5) -0.005(4)
C51 0.070(6) 0.074(7) 0.092(8) -0.008(6) -0.017(6) -0.003(5)
C52 0.051(5) 0.067(6) 0.111(9) -0.015(6) -0.013(5) -0.007(5)

loop_
_atom_type_symbol
_atom_type_description
_atom_type_scat_dispersion_real
_atom_type_scat_dispersion_imag
_atom_type_scat_source
C C 0.0033 0.0016 'International Tables Vol C Tables 4.2.6.8 and 6.1.1.4'
H H 0.0000 0.0000 'International Tables Vol C Tables 4.2.6.8 and 6.1.1.4'
Fe Fe 0.3463 0.8444 'International Tables Vol C Tables 4.2.6.8 and 6.1.1.4'
N N 0.0061 0.0033 'International Tables Vol C Tables 4.2.6.8 and 6.1.1.4'
O O 0.0106 0.0060 'International Tables Vol C Tables 4.2.6.8 and 6.1.1.4'
S S 0.1246 0.1234 'International Tables Vol C Tables 4.2.6.8 and 6.1.1.4'

loop_
_geom_angle_atom_site_label_1
_geom_angle_atom_site_label_2
_geom_angle_atom_site_label_3
_geom_angle
N1 Fe1 N2 78.3(2)
N1 Fe1 N3 78.2(2)
N1 Fe1 N4 166.8(2)
N1 Fe1 N5 92.9(2)
N2 Fe1 N4 97.4(2)
N2 Fe1 N5 104.5(2)
N3 Fe1 N2 140.9(2)
N3 Fe1 N4 111.7(2)
N3 Fe1 N5 107.4(2)
N5 Fe1 N4 76.0(2)
O1 S1 O2 114.7(3)
O1 S1 N2 105.5(3)
O1 S1 C23 108.5(3)
O2 S1 N2 112.0(3)
O2 S1 C23 108.6(3)
N2 S1 C23 107.2(3)
O3 S2 N3 109.6(3)
O3 S2 C38 109.0(3)
O4 S2 O3 116.3(3)
O4 S2 N3 105.8(3)
O4 S2 C38 106.2(3)
N3 S2 C38 109.8(3)
C1 N1 Fe1 119.0(4)
C1 N1 C7 127.7(5)
C7 N1 Fe1 113.3(4)
S1 N2 Fe1 130.3(3)
C12 N2 Fe1 109.1(4)
C12 N2 S1 119.2(5)
S2 N3 Fe1 121.5(3)
C6 N3 Fe1 113.8(4)
C6 N3 S2 121.1(5)
C13 N4 Fe1 125.9(4)
C13 N4 C17 118.1(5)
C17 N4 Fe1 115.9(4)
C18 N5 Fe1 117.3(4)
C18 N5 C22 117.7(6)
C22 N5 Fe1 125.0(4)
N1 C1 C2 127.4(6)
N1 C1 C6 113.2(6)
C2 C1 C6 119.3(6)
C1 C2 H2 119.3
C3 C2 C1 121.3(7)
C3 C2 H2 119.3
C2 C3 H3 120.4
C2 C3 C4 119.2(7)
C4 C3 H3 120.4
C3 C4 H4 120.0
C5 C4 C3 120.0(7)
C5 C4 H4 120.0
C4 C5 H5 119.2
C4 C5 C6 121.7(7)
C6 C5 H5 119.2
C1 C6 N3 115.8(6)
C5 C6 N3 125.7(6)
C5 C6 C1 118.4(6)
N1 C7 C12 113.0(5)
C8 C7 N1 128.3(6)
C8 C7 C12 118.5(6)
C7 C8 H8 119.6
C7 C8 C9 120.8(7)
C9 C8 H8 119.6
C8 C9 H9 120.0
C8 C9 C10 120.0(7)
C10 C9 H9 120.0
C9 C10 H10 120.0
C11 C10 C9 120.0(7)
C11 C10 H10 120.0
C10 C11 H11 119.8
C12 C11 C10 120.4(7)
C12 C11 H11 119.8
N2 C12 C7 113.9(6)
C11 C12 N2 125.8(7)
C11 C12 C7 120.2(6)
N4 C13 H13 118.2
N4 C13 C14 123.6(6)
C14 C13 H13 118.2
C13 C14 H14 120.7
C13 C14 C15 118.5(7)
C15 C14 H14 120.7
C14 C15 H15 120.6
C14 C15 C16 118.8(6)
C16 C15 H15 120.6
C15 C16 H16 120.2
C17 C16 C15 119.7(6)
C17 C16 H16 120.2
N4 C17 C16 121.2(6)
N4 C17 C18 115.4(6)
C16 C17 C18 123.3(6)
N5 C18 C17 115.3(6)
N5 C18 C19 122.0(6)
C19 C18 C17 122.8(6)
C18 C19 H19 120.6
C20 C19 C18 118.7(6)
C20 C19 H19 120.6
C19 C20 H20 120.1
C21 C20 C19 119.9(7)
C21 C20 H20 120.1
C20 C21 H21 121.0
C20 C21 C22 118.1(7)
C22 C21 H21 121.0
N5 C22 C21 123.6(6)
N5 C22 H22 118.2
C21 C22 H22 118.2
C24 C23 S1 124.1(5)
C24 C23 C28 119.9(6)
C28 C23 S1 115.9(5)
C23 C24 C29 126.8(6)
C25 C24 C23 117.6(6)
C25 C24 C29 115.7(7)
C24 C25 H25 117.1
C26 C25 C24 125.8(7)
C26 C25 H25 117.1
C25 C26 C27 116.3(6)
C25 C26 C32 124.2(7)
C27 C26 C32 119.5(6)
C26 C27 H27 118.4
C28 C27 C26 123.2(6)
C28 C27 H27 118.4
C23 C28 C35 125.8(6)
C27 C28 C23 117.1(6)
C27 C28 C35 117.0(6)
C24 C29 H29 108.2
C30 C29 C24 112.7(7)
C30 C29 H29 108.2
C30 C29 C31 110.5(8)
C31 C29 C24 109.1(7)
C31 C29 H29 108.2
C29 C30 H30A 109.5
C29 C30 H30B 109.5
C29 C30 H30C 109.5
H30A C30 H30B 109.5
H30A C30 H30C 109.5
H30B C30 H30C 109.5
C29 C31 H31A 109.5
C29 C31 H31B 109.5
C29 C31 H31C 109.5
H31A C31 H31B 109.5
H31A C31 H31C 109.5
H31B C31 H31C 109.5
C26 C32 H32 107.7
C26 C32 C33 111.3(6)
C26 C32 C34 112.6(7)
C33 C32 H32 107.7
C34 C32 H32 107.7
C34 C32 C33 109.7(7)
C32 C33 H33A 109.5
C32 C33 H33B 109.5
C32 C33 H33C 109.5
H33A C33 H33B 109.5
H33A C33 H33C 109.5
H33B C33 H33C 109.5
C32 C34 H34A 109.5
C32 C34 H34B 109.5
C32 C34 H34C 109.5
H34A C34 H34B 109.5
H34A C34 H34C 109.5
H34B C34 H34C 109.5
C28 C35 H35 108.6
C28 C35 C36 113.0(5)
C28 C35 C37 110.8(6)
C36 C35 H35 108.6
C36 C35 C37 107.3(6)
C37 C35 H35 108.6
C35 C36 H36A 109.5
C35 C36 H36B 109.5
C35 C36 H36C 109.5
H36A C36 H36B 109.5
H36A C36 H36C 109.5
H36B C36 H36C 109.5
C35 C37 H37A 109.5
C35 C37 H37B 109.5
C35 C37 H37C 109.5
H37A C37 H37B 109.5
H37A C37 H37C 109.5
H37B C37 H37C 109.5
C39 C38 S2 118.7(6)
C39 C38 C43 119.0(7)
C43 C38 S2 121.9(6)
C38 C39 C40 119.6(8)
C38 C39 C44 125.7(7)
C40 C39 C44 114.6(8)
C39 C40 H40 118.9
C41 C40 C39 122.2(9)
C41 C40 H40 118.9
C40 C41 C42 117.6(8)
C40 C41 C47 127.3(11)
C40 C41 C47B 114.4(16)
C42 C41 C47 114.6(10)
C42 C41 C47B 127.0(17)
C41 C42 H42 119.2
C43 C42 C41 121.6(9)
C43 C42 H42 119.2
C38 C43 C50 125.9(7)
C42 C43 C38 119.5(8)
C42 C43 C50 114.5(8)
C39 C44 H44 107.2
C39 C44 C45 108.3(8)
C45 C44 H44 107.2
C46 C44 C39 112.2(8)
C46 C44 H44 107.2
C46 C44 C45 114.3(9)
C44 C45 H45A 109.5
C44 C45 H45B 109.5
C44 C45 H45C 109.5
H45A C45 H45B 109.5
H45A C45 H45C 109.5
H45B C45 H45C 109.5
C44 C46 H46A 109.5
C44 C46 H46B 109.5
C44 C46 H46C 109.5
H46A C46 H46B 109.5
H46A C46 H46C 109.5
H46B C46 H46C 109.5
C41 C47 H47 107.1
C41 C47 C49 113.3(15)
C48 C47 C41 117.0(15)
C48 C47 H47 107.1
C48 C47 C49 104.6(16)
C49 C47 H47 107.1
C41 C47B H47B 108.6
C48B C47B C41 101(3)
C48B C47B H47B 108.6
C48B C47B C49B 109(3)
C49B C47B C41 120(3)
C49B C47B H47B 108.6
C47 C48 H48A 109.5
C47 C48 H48B 109.5
C47 C48 H48C 109.5
H48A C48 H48B 109.5
H48A C48 H48C 109.5
H48B C48 H48C 109.5
C47B C48B H48D 109.5
C47B C48B H48E 109.5
C47B C48B H48F 109.5
H48D C48B H48E 109.5
H48D C48B H48F 109.5
H48E C48B H48F 109.5
C47 C49 H49A 109.5
C47 C49 H49B 109.5
C47 C49 H49C 109.5
H49A C49 H49B 109.5
H49A C49 H49C 109.5
H49B C49 H49C 109.5
C47B C49B H49D 109.5
C47B C49B H49E 109.5
C47B C49B H49F 109.5
H49D C49B H49E 109.5
H49D C49B H49F 109.5
H49E C49B H49F 109.5
C43 C50 H50 108.6
C43 C50 C51 111.9(8)
C43 C50 C52 108.2(8)
C51 C50 H50 108.6
C52 C50 H50 108.6
C52 C50 C51 111.0(8)
C50 C51 H51A 109.5
C50 C51 H51B 109.5
C50 C51 H51C 109.5
H51A C51 H51B 109.5
H51A C51 H51C 109.5
H51B C51 H51C 109.5
C50 C52 H52A 109.5
C50 C52 H52B 109.5
C50 C52 H52C 109.5
H52A C52 H52B 109.5
H52A C52 H52C 109.5
H52B C52 H52C 109.5

loop_
_geom_bond_atom_site_label_1
_geom_bond_atom_site_label_2
_geom_bond_distance
Fe1 N1 1.992(5)
Fe1 N2 2.066(6)
Fe1 N3 2.064(6)
Fe1 N4 2.157(5)
Fe1 N5 2.132(5)
S1 O1 1.423(5)
S1 O2 1.445(5)
S1 N2 1.600(6)
S1 C23 1.793(6)
S2 O3 1.434(5)
S2 O4 1.421(5)
S2 N3 1.606(5)
S2 C38 1.788(8)
N1 C1 1.377(8)
N1 C7 1.399(8)
N2 C12 1.433(8)
N3 C6 1.408(9)
N4 C13 1.341(9)
N4 C17 1.355(8)
N5 C18 1.345(8)
N5 C22 1.346(8)
C1 C2 1.393(9)
C1 C6 1.404(9)
C2 H2 0.9500
C2 C3 1.371(10)
C3 H3 0.9500
C3 C4 1.404(11)
C4 H4 0.9500
C4 C5 1.357(10)
C5 H5 0.9500
C5 C6 1.399(10)
C7 C8 1.384(9)
C7 C12 1.434(10)
C8 H8 0.9500
C8 C9 1.386(10)
C9 H9 0.9500
C9 C10 1.394(11)
C10 H10 0.9500
C10 C11 1.389(10)
C11 H11 0.9500
C11 C12 1.367(10)
C13 H13 0.9500
C13 C14 1.368(10)
C14 H14 0.9500
C14 C15 1.379(10)
C15 H15 0.9500
C15 C16 1.390(10)
C16 H16 0.9500
C16 C17 1.381(9)
C17 C18 1.484(9)
C18 C19 1.390(9)
C19 H19 0.9500
C19 C20 1.380(10)
C20 H20 0.9500
C20 C21 1.373(10)
C21 H21 0.9500
C21 C22 1.374(9)
C22 H22 0.9500
C23 C24 1.410(10)
C23 C28 1.448(9)
C24 C25 1.392(10)
C24 C29 1.565(10)
C25 H25 0.9500
C25 C26 1.339(10)
C26 C27 1.424(10)
C26 C32 1.510(9)
C27 H27 0.9500
C27 C28 1.390(9)
C28 C35 1.501(10)
C29 H29 1.0000
C29 C30 1.500(12)
C29 C31 1.527(13)
C30 H30A 0.9800
C30 H30B 0.9800
C30 H30C 0.9800
C31 H31A 0.9800
C31 H31B 0.9800
C31 H31C 0.9800
C32 H32 1.0000
C32 C33 1.535(11)
C32 C34 1.518(12)
C33 H33A 0.9800
C33 H33B 0.9800
C33 H33C 0.9800
C34 H34A 0.9800
C34 H34B 0.9800
C34 H34C 0.9800
C35 H35 1.0000
C35 C36 1.514(9)
C35 C37 1.538(9)
C36 H36A 0.9800
C36 H36B 0.9800
C36 H36C 0.9800
C37 H37A 0.9800
C37 H37B 0.9800
C37 H37C 0.9800
C38 C39 1.398(11)
C38 C43 1.430(11)
C39 C40 1.410(12)
C39 C44 1.528(12)
C40 H40 0.9500
C40 C41 1.389(14)
C41 C42 1.409(14)
C41 C47 1.51(2)
C41 C47B 1.64(4)
C42 H42 0.9500
C42 C43 1.397(12)
C43 C50 1.535(12)
C44 H44 1.0000
C44 C45 1.550(13)
C44 C46 1.501(13)
C45 H45A 0.9800
C45 H45B 0.9800
C45 H45C 0.9800
C46 H46A 0.9800
C46 H46B 0.9800
C46 H46C 0.9800
C47 H47 1.0000
C47 C48 1.51(3)
C47 C49 1.55(3)
C47B H47B 1.0000
C47B C48B 1.32(5)
C47B C49B 1.49(4)
C48 H48A 0.9800
C48 H48B 0.9800
C48 H48C 0.9800
C48B H48D 0.9800
C48B H48E 0.9800
C48B H48F 0.9800
C49 H49A 0.9800
C49 H49B 0.9800
C49 H49C 0.9800
C49B H49D 0.9800
C49B H49E 0.9800
C49B H49F 0.9800
C50 H50 1.0000
C50 C51 1.554(14)
C50 C52 1.537(13)
C51 H51A 0.9800
C51 H51B 0.9800
C51 H51C 0.9800
C52 H52A 0.9800
C52 H52B 0.9800
C52 H52C 0.9800

loop_
_twin_individual_id
_twin_individual_mass_fraction_refined
1 0.9575(17)
2 0.0134(9)
3 0.0168(10)
4 0.0123(11)
